data_7125669
loop_
_publ_author_name
'Gerken, James B.'
'Stamoulis, Alexios'
'Suh, Sung-Eun'
'Fischer, Nicholas D.'
'Kim, Yeon Jung'
'Guzei, Ilia A.'
'Stahl, Shannon S.'

_publ_section_title
;
 Efficient electrochemical synthesis of robust, densely functionalized
 water soluble quinones.
;
_journal_issue 8
_journal_name_full 'Chemical communications (Cambridge, England)'
_journal_page_first 1199
_journal_page_last 1202
_journal_paper_doi 10.1039/c9cc08878d
_journal_volume 56
_journal_year 2020
_chemical_formula_moiety '0.25(C72 H168 Na16 O88 S32)'
_chemical_formula_sum 'C18 H42 Na4 O22 S8'
_chemical_formula_weight 958.95
_space_group_crystal_system monoclinic
_space_group_IT_number 15
_space_group_name_Hall '-C 2yc'
_space_group_name_H-M_alt 'C 1 2/c 1'
_atom_sites_solution_hydrogens mixed
_atom_sites_solution_primary dual
_audit_creation_date 2019-07-11
_audit_creation_method
;
Olex2 1.2
(compiled 2018.05.29 svn.r3508 for OlexSys, GUI svn.r5506)
;
_audit_update_record
;
2019-09-04 deposited with the CCDC.	2019-12-18 downloaded from the CCDC.
;
_cell_angle_alpha 90
_cell_angle_beta 108.517(8)
_cell_angle_gamma 90
_cell_formula_units_Z 4
_cell_length_a 35.431(11)
_cell_length_b 5.4941(16)
_cell_length_c 20.150(8)
_cell_measurement_reflns_used 9980
_cell_measurement_temperature 100
_cell_measurement_theta_max 28.363
_cell_measurement_theta_min 2.425
_cell_volume 3719(2)
_computing_cell_refinement 'SAINT+ Ver. 2018.1-0. (Bruker-AXS, 2018)'
_computing_data_collection 'APEX3 Ver. 2018.1-0. (Bruker-AXS, 2018)'
_computing_data_reduction 'SAINT+ Ver. 2018.1-0. (Bruker-AXS, 2018)'
_computing_molecular_graphics 'OLEX2 (Dolomanov et al., 2009)'
_computing_publication_material 'OLEX2 (Dolomanov et al., 2009)'
_computing_structure_refinement 'XL (Sheldrick, 2015b)'
_computing_structure_solution 'XT (Sheldrick, 2015a)'
_diffrn_ambient_temperature 100.0
_diffrn_detector 'charge-coupled device (CCD) area detector'
_diffrn_detector_area_resol_mean 7.9
_diffrn_detector_type 'Bruker APEX II'
_diffrn_measured_fraction_theta_full 1.000
_diffrn_measured_fraction_theta_max 0.999
_diffrn_measurement_device 'three-circle diffractometer'
_diffrn_measurement_device_type 'Bruker APEX II Quazar'
_diffrn_measurement_method '0.5\% \w and 0.5\% \f scans'
_diffrn_radiation_collimation 'focusing mirrors'
_diffrn_radiation_detector 'Bruker APEX II'
_diffrn_radiation_monochromator 'mirror optics'
_diffrn_radiation_probe x-ray
_diffrn_radiation_type MoK\a
_diffrn_radiation_wavelength 0.71073
_diffrn_reflns_av_R_equivalents 0.0351
_diffrn_reflns_av_unetI/netI 0.0223
_diffrn_reflns_Laue_measured_fraction_full 1.000
_diffrn_reflns_Laue_measured_fraction_max 0.999
_diffrn_reflns_limit_h_max 46
_diffrn_reflns_limit_h_min -46
_diffrn_reflns_limit_k_max 7
_diffrn_reflns_limit_k_min -6
_diffrn_reflns_limit_l_max 26
_diffrn_reflns_limit_l_min -26
_diffrn_reflns_number 30138
_diffrn_reflns_point_group_measured_fraction_full 1.000
_diffrn_reflns_point_group_measured_fraction_max 0.999
_diffrn_reflns_theta_full 25.000
_diffrn_reflns_theta_max 28.421
_diffrn_reflns_theta_min 1.212
_diffrn_source 'microfocus sealed X-ray tube'
_diffrn_source_type 'Incoatec I\ms'
_exptl_absorpt_coefficient_mu 0.610
_exptl_absorpt_correction_T_max 0.9412
_exptl_absorpt_correction_T_min 0.9021
_exptl_absorpt_correction_type multi-scan
_exptl_absorpt_process_details 'SADABS-2016/2 (Krause et al., 2015) was used for absorption correction.'
_exptl_crystal_colour colourless
_exptl_crystal_colour_primary colourless
_exptl_crystal_density_diffrn 1.713
_exptl_crystal_density_method 'not measured'
_exptl_crystal_description plate
_exptl_crystal_F_000 1992
_exptl_crystal_size_max 0.11
_exptl_crystal_size_mid 0.08
_exptl_crystal_size_min 0.01
_refine_diff_density_max 0.453
_refine_diff_density_min -0.382
_refine_diff_density_rms 0.060
_refine_ls_extinction_method none
_refine_ls_goodness_of_fit_ref 1.060
_refine_ls_hydrogen_treatment mixed
_refine_ls_matrix_type full
_refine_ls_number_parameters 271
_refine_ls_number_reflns 4670
_refine_ls_number_restraints 0
_refine_ls_restrained_S_all 1.060
_refine_ls_R_factor_all 0.0275
_refine_ls_R_factor_gt 0.0237
_refine_ls_shift/su_max 0.001
_refine_ls_shift/su_mean 0.000
_refine_ls_structure_factor_coef Fsqd
_refine_ls_weighting_details 'w=1/[\s^2^(Fo^2^)+(0.0247P)^2^+5.6582P] where P=(Fo^2^+2Fc^2^)/3'
_refine_ls_weighting_scheme calc
_refine_ls_wR_factor_gt 0.0599
_refine_ls_wR_factor_ref 0.0619
_reflns_Friedel_coverage 0.000
_reflns_number_gt 4231
_reflns_number_total 4670
_reflns_threshold_expression 'I > 2\s(I)'
_cod_data_source_file c9cc08878d2.cif
_cod_data_source_block stahl253
_cod_depositor_comments 'Adding full bibliography for 7125669--7125670.cif.'
_cod_database_code 7125669
_shelx_shelxl_version_number 2018/3
_shelx_space_group_comment
;
The symmetry employed for this shelxl refinement is uniquely defined
by the following loop, which should always be used as a source of
symmetry information in preference to the above space-group names.
They are only intended as comments.
;
_shelx_estimated_absorpt_t_max 0.994
_shelx_estimated_absorpt_t_min 0.936
_olex2_refinement_description
;
1. Fixed Uiso
 At 1.2 times of:
  All C(H,H) groups
2.a Secondary CH2 refined with riding coordinates:
 C1(H1A,H1B), C2(H2A,H2B), C3(H3A,H3B), C7(H7A,H7B), C8(H8C,H8D), C9(H9C,H9D)
;
_olex2_submission_special_instructions 'No special instructions were received'

loop_
_space_group_symop_operation_xyz
'x, y, z'
'-x, y, -z+1/2'
'x+1/2, y+1/2, z'
'-x+1/2, y+1/2, -z+1/2'
'-x, -y, -z'
'x, -y, z-1/2'
'-x+1/2, -y+1/2, -z'
'x+1/2, -y+1/2, z-1/2'

loop_
_atom_site_label
_atom_site_type_symbol
_atom_site_fract_x
_atom_site_fract_y
_atom_site_fract_z
_atom_site_U_iso_or_equiv
_atom_site_adp_type
_atom_site_occupancy
_atom_site_site_symmetry_order
_atom_site_calc_flag
_atom_site_refinement_flags_posn
S1 S 0.06716(2) 0.34922(6) 0.33053(2) 0.00703(7) Uani 1 1 d .
S2 S 0.18850(2) 0.89548(6) 0.35179(2) 0.00952(7) Uani 1 1 d .
S3 S 0.25621(2) 0.47151(6) 0.36589(2) 0.00905(7) Uani 1 1 d .
S4 S 0.37155(2) 1.17020(6) 0.37587(2) 0.00749(7) Uani 1 1 d .
Na1 Na 0.01869(2) -0.12990(10) 0.38920(3) 0.00963(11) Uani 1 1 d .
Na2 Na 0.42437(2) 1.65946(10) 0.32956(3) 0.01017(11) Uani 1 1 d .
O1 O 0.07285(3) 0.39853(18) 0.26283(5) 0.00977(19) Uani 1 1 d .
O2 O 0.04067(3) 0.52608(18) 0.34704(5) 0.01111(19) Uani 1 1 d .
O3 O 0.05400(3) 0.09916(18) 0.33503(5) 0.01103(19) Uani 1 1 d .
O4 O 0.30688(3) 0.39362(19) 0.51284(5) 0.0138(2) Uani 1 1 d .
O5 O 0.36491(3) 1.26076(18) 0.43946(5) 0.01144(19) Uani 1 1 d .
O6 O 0.40318(3) 0.98399(18) 0.39161(5) 0.01150(19) Uani 1 1 d .
O7 O 0.37843(3) 1.36408(18) 0.33192(5) 0.0123(2) Uani 1 1 d .
O8 O -0.02464(3) -0.2398(2) 0.45617(5) 0.0119(2) Uani 1 1 d .
O9 O 0.07206(3) -0.1135(2) 0.50409(5) 0.0135(2) Uani 1 1 d .
O10 O 0.48796(3) 1.77002(19) 0.40004(5) 0.01154(19) Uani 1 1 d .
O11 O 0.45981(3) 1.35362(19) 0.29200(5) 0.01118(19) Uani 1 1 d .
C1 C 0.11394(4) 0.3750(3) 0.39582(7) 0.0113(3) Uani 1 1 d .
H1A H 0.110381 0.347245 0.442015 0.014 Uiso 1 1 calc R
H1B H 0.131547 0.244753 0.388583 0.014 Uiso 1 1 calc R
C2 C 0.13467(4) 0.6200(3) 0.39748(7) 0.0119(3) Uani 1 1 d .
H2A H 0.114866 0.752362 0.390951 0.014 Uiso 1 1 calc R
H2B H 0.154984 0.642068 0.443897 0.014 Uiso 1 1 calc R
C3 C 0.15462(4) 0.6384(3) 0.34070(7) 0.0109(3) Uani 1 1 d .
H3A H 0.133734 0.652301 0.294593 0.013 Uiso 1 1 calc R
H3B H 0.169582 0.486295 0.340543 0.013 Uiso 1 1 calc R
C4 C 0.22354(4) 0.8156(2) 0.43391(6) 0.0085(2) Uani 1 1 d .
C5 C 0.25203(4) 0.6329(2) 0.43959(7) 0.0084(2) Uani 1 1 d .
C6 C 0.27835(4) 0.5665(2) 0.50546(7) 0.0091(2) Uani 1 1 d .
C7 C 0.27624(4) 0.7044(3) 0.32209(7) 0.0107(3) Uani 1 1 d .
H7A H 0.281833 0.629582 0.281501 0.013 Uiso 1 1 calc R
H7B H 0.255683 0.831105 0.303870 0.013 Uiso 1 1 calc R
C8 C 0.31410(4) 0.8259(3) 0.36845(7) 0.0106(3) Uani 1 1 d .
H8C H 0.335339 0.702573 0.385754 0.013 Uiso 1 1 calc R
H8D H 0.309059 0.901884 0.409382 0.013 Uiso 1 1 calc R
C9 C 0.32734(4) 1.0193(3) 0.32628(7) 0.0100(2) Uani 1 1 d .
H9C H 0.305808 1.140789 0.309024 0.012 Uiso 1 1 calc R
H9D H 0.331788 0.941640 0.285052 0.012 Uiso 1 1 calc R
H10A H 0.5010(6) 1.849(4) 0.3820(11) 0.024(5) Uiso 1 1 d .
H11A H 0.4606(6) 1.416(4) 0.2558(11) 0.024(5) Uiso 1 1 d .
H8A H -0.0382(7) -0.130(4) 0.4638(11) 0.030(6) Uiso 1 1 d .
H8B H -0.0410(7) -0.337(4) 0.4359(12) 0.036(6) Uiso 1 1 d .
H4 H 0.3084(6) 0.359(4) 0.4729(11) 0.026(5) Uiso 1 1 d .
H11B H 0.4511(7) 1.218(4) 0.2817(11) 0.031(6) Uiso 1 1 d .
H10B H 0.4961(7) 1.794(4) 0.4396(12) 0.034(6) Uiso 1 1 d .
H9A H 0.0798(6) -0.235(4) 0.5280(12) 0.032(6) Uiso 1 1 d .
H9B H 0.0919(8) -0.032(5) 0.5116(12) 0.044(7) Uiso 1 1 d .

loop_
_atom_site_aniso_label
_atom_site_aniso_U_11
_atom_site_aniso_U_22
_atom_site_aniso_U_33
_atom_site_aniso_U_23
_atom_site_aniso_U_13
_atom_site_aniso_U_12
S1 0.00765(15) 0.00580(15) 0.00786(14) -0.00010(11) 0.00278(11) -0.00007(11)
S2 0.00785(15) 0.01124(16) 0.00864(14) 0.00165(11) 0.00143(11) -0.00035(12)
S3 0.00904(15) 0.00928(15) 0.00950(14) -0.00194(11) 0.00392(11) -0.00213(12)
S4 0.00730(15) 0.00747(15) 0.00797(14) -0.00053(11) 0.00282(11) -0.00110(11)
Na1 0.0103(3) 0.0085(3) 0.0109(2) -0.00041(19) 0.0046(2) 0.0001(2)
Na2 0.0104(3) 0.0097(3) 0.0110(2) 0.0001(2) 0.0043(2) -0.0005(2)
O1 0.0122(5) 0.0090(5) 0.0083(4) 0.0004(3) 0.0036(4) -0.0003(4)
O2 0.0107(5) 0.0083(5) 0.0159(4) -0.0016(4) 0.0064(4) 0.0010(4)
O3 0.0142(5) 0.0073(4) 0.0130(4) -0.0001(4) 0.0062(4) -0.0015(4)
O4 0.0136(5) 0.0161(5) 0.0112(4) -0.0006(4) 0.0030(4) 0.0072(4)
O5 0.0122(5) 0.0132(5) 0.0097(4) -0.0026(4) 0.0047(4) -0.0012(4)
O6 0.0085(4) 0.0102(5) 0.0156(4) -0.0012(4) 0.0035(4) 0.0005(4)
O7 0.0140(5) 0.0108(5) 0.0127(4) 0.0019(4) 0.0050(4) -0.0040(4)
O8 0.0116(5) 0.0114(5) 0.0124(4) -0.0019(4) 0.0035(4) -0.0017(4)
O9 0.0119(5) 0.0122(5) 0.0150(5) 0.0010(4) 0.0021(4) -0.0007(4)
O10 0.0120(5) 0.0121(5) 0.0109(5) -0.0013(4) 0.0043(4) -0.0024(4)
O11 0.0148(5) 0.0086(5) 0.0100(4) -0.0008(4) 0.0039(4) -0.0010(4)
C1 0.0093(6) 0.0141(7) 0.0094(6) 0.0025(5) 0.0016(5) -0.0010(5)
C2 0.0104(6) 0.0155(7) 0.0097(6) -0.0019(5) 0.0033(5) -0.0038(5)
C3 0.0084(6) 0.0136(7) 0.0106(6) -0.0014(5) 0.0030(5) -0.0028(5)
C4 0.0076(6) 0.0095(6) 0.0080(5) 0.0010(5) 0.0019(5) -0.0019(5)
C5 0.0079(6) 0.0090(6) 0.0089(5) -0.0017(5) 0.0035(5) -0.0028(5)
C6 0.0065(6) 0.0088(6) 0.0122(6) 0.0005(5) 0.0031(5) -0.0002(5)
C7 0.0098(6) 0.0129(6) 0.0095(6) 0.0009(5) 0.0031(5) -0.0024(5)
C8 0.0097(6) 0.0106(6) 0.0112(6) 0.0001(5) 0.0031(5) -0.0029(5)
C9 0.0090(6) 0.0114(6) 0.0090(5) -0.0004(5) 0.0023(5) -0.0018(5)

loop_
_atom_type_symbol
_atom_type_description
_atom_type_scat_dispersion_real
_atom_type_scat_dispersion_imag
_atom_type_scat_source
C C 0.0033 0.0016 'International Tables Vol C Tables 4.2.6.8 and 6.1.1.4'
H H 0.0000 0.0000 'International Tables Vol C Tables 4.2.6.8 and 6.1.1.4'
Na Na 0.0362 0.0249 'International Tables Vol C Tables 4.2.6.8 and 6.1.1.4'
O O 0.0106 0.0060 'International Tables Vol C Tables 4.2.6.8 and 6.1.1.4'
S S 0.1246 0.1234 'International Tables Vol C Tables 4.2.6.8 and 6.1.1.4'

loop_
_geom_angle_atom_site_label_1
_geom_angle_atom_site_label_2
_geom_angle_atom_site_label_3
_geom_angle
_geom_angle_site_symmetry_1
_geom_angle_site_symmetry_3
O1 S1 C1 107.75(6) . .
O2 S1 O1 112.16(6) . .
O2 S1 O3 111.71(6) . .
O2 S1 C1 107.22(7) . .
O3 S1 O1 111.84(6) . .
O3 S1 C1 105.75(6) . .
C4 S2 C3 99.25(6) . .
C5 S3 C7 101.73(7) . .
O5 S4 O6 111.73(6) . .
O5 S4 C9 107.09(6) . .
O6 S4 C9 105.76(7) . .
O7 S4 O5 112.91(6) . .
O7 S4 O6 112.08(6) . .
O7 S4 C9 106.75(6) . .
O2 Na1 Na2 129.37(3) 1_545 3_435
O2 Na1 O8 110.43(4) 1_545 .
O2 Na1 O9 97.29(4) 1_545 .
O2 Na1 O10 164.28(4) 1_545 3_435
O2 Na1 O11 88.62(4) 1_545 3_435
O3 Na1 Na2 101.03(4) . 3_435
O3 Na1 O2 88.58(4) . 1_545
O3 Na1 O8 160.98(4) . .
O3 Na1 O9 93.15(5) . .
O3 Na1 O10 82.93(4) . 3_435
O3 Na1 O11 95.64(5) . 3_435
O8 Na1 Na2 66.71(3) . 3_435
O8 Na1 O9 85.37(5) . .
O8 Na1 O10 78.40(4) . 3_435
O9 Na1 Na2 131.00(3) . 3_435
O9 Na1 O10 96.36(4) . 3_435
O10 Na1 Na2 40.89(3) 3_435 3_435
O11 Na1 Na2 41.32(3) 3_435 3_435
O11 Na1 O8 84.46(5) 3_435 .
O11 Na1 O9 169.52(4) 3_435 .
O11 Na1 O10 79.13(4) 3_435 3_435
O1 Na2 O6 95.56(5) 4_565 1_565
O1 Na2 O7 128.89(4) 4_565 .
O1 Na2 O10 93.59(4) 4_565 .
O1 Na2 O11 89.03(4) 4_565 .
O1 Na2 H11A 71.3(5) 4_565 .
O6 Na2 H11A 162.6(5) 1_565 .
O7 Na2 O6 99.80(4) . 1_565
O7 Na2 O10 136.22(4) . .
O7 Na2 O11 87.51(5) . .
O7 Na2 H11A 97.4(5) . .
O10 Na2 O6 83.80(4) . 1_565
O10 Na2 O11 82.60(4) . .
O10 Na2 H11A 85.8(4) . .
O11 Na2 O6 165.89(4) . 1_565
O11 Na2 H11A 17.9(5) . .
S1 O1 Na2 134.40(6) . 4_535
S1 O2 Na1 160.97(7) . 1_565
S1 O3 Na1 141.41(6) . .
C6 O4 H4 108.8(14) . .
S4 O6 Na2 137.38(6) . 1_545
S4 O7 Na2 141.50(6) . .
Na1 O8 H8A 115.8(15) . .
Na1 O8 H8B 111.5(16) . .
H8A O8 H8B 103(2) . .
Na1 O9 H9A 122.3(16) . .
Na1 O9 H9B 123.8(17) . .
H9A O9 H9B 103(2) . .
Na1 O10 H10A 96.3(15) 3_565 .
Na1 O10 H10B 102.2(17) 3_565 .
Na2 O10 Na1 94.68(4) . 3_565
Na2 O10 H10A 116.7(15) . .
Na2 O10 H10B 130.6(17) . .
H10A O10 H10B 107(2) . .
Na1 O11 H11A 117.0(14) 3_565 .
Na1 O11 H11B 114.2(15) 3_565 .
Na2 O11 Na1 97.25(4) . 3_565
Na2 O11 H11A 99.3(14) . .
Na2 O11 H11B 122.8(15) . .
H11A O11 H11B 106(2) . .
S1 C1 H1A 108.6 . .
S1 C1 H1B 108.6 . .
H1A C1 H1B 107.6 . .
C2 C1 S1 114.70(10) . .
C2 C1 H1A 108.6 . .
C2 C1 H1B 108.6 . .
C1 C2 H2A 109.2 . .
C1 C2 H2B 109.2 . .
H2A C2 H2B 107.9 . .
C3 C2 C1 112.05(11) . .
C3 C2 H2A 109.2 . .
C3 C2 H2B 109.2 . .
S2 C3 H3A 108.8 . .
S2 C3 H3B 108.8 . .
C2 C3 S2 113.79(9) . .
C2 C3 H3A 108.8 . .
C2 C3 H3B 108.8 . .
H3A C3 H3B 107.7 . .
C5 C4 S2 121.60(10) . .
C5 C4 C6 119.44(12) . 7_566
C6 C4 S2 118.92(10) 7_566 .
C4 C5 S3 122.57(10) . .
C4 C5 C6 120.47(11) . .
C6 C5 S3 116.96(10) . .
O4 C6 C4 117.80(12) . 7_566
O4 C6 C5 122.09(12) . .
C4 C6 C5 120.09(12) 7_566 .
S3 C7 H7A 108.7 . .
S3 C7 H7B 108.7 . .
H7A C7 H7B 107.6 . .
C8 C7 S3 114.41(9) . .
C8 C7 H7A 108.7 . .
C8 C7 H7B 108.7 . .
C7 C8 H8C 109.8 . .
C7 C8 H8D 109.8 . .
C7 C8 C9 109.29(11) . .
H8C C8 H8D 108.3 . .
C9 C8 H8C 109.8 . .
C9 C8 H8D 109.8 . .
S4 C9 H9C 109.1 . .
S4 C9 H9D 109.1 . .
C8 C9 S4 112.64(9) . .
C8 C9 H9C 109.1 . .
C8 C9 H9D 109.1 . .
H9C C9 H9D 107.8 . .

loop_
_geom_bond_atom_site_label_1
_geom_bond_atom_site_label_2
_geom_bond_distance
_geom_bond_site_symmetry_2
S1 O1 1.4661(10) .
S1 O2 1.4609(10) .
S1 O3 1.4629(11) .
S1 C1 1.7644(15) .
S2 C3 1.8210(15) .
S2 C4 1.7796(14) .
S3 C5 1.7757(14) .
S3 C7 1.8212(14) .
S4 O5 1.4616(10) .
S4 O6 1.4757(11) .
S4 O7 1.4545(10) .
S4 C9 1.7736(14) .
Na1 Na2 3.5479(12) 3_435
Na1 O2 2.3068(12) 1_545
Na1 O3 2.2820(11) .
Na1 O8 2.4204(13) .
Na1 O9 2.4825(14) .
Na1 O10 2.4923(13) 3_435
Na1 O11 2.3666(13) 3_435
Na2 O1 2.3060(12) 4_565
Na2 O6 2.4294(12) 1_565
Na2 O7 2.3097(12) .
Na2 O10 2.3301(13) .
Na2 O11 2.3615(12) .
Na2 H11A 2.62(2) .
O4 C6 1.3603(16) .
O4 H4 0.85(2) .
O8 H8A 0.82(2) .
O8 H8B 0.80(3) .
O9 H9A 0.82(2) .
O9 H9B 0.81(3) .
O10 H10A 0.80(2) .
O10 H10B 0.77(2) .
O11 H11A 0.81(2) .
O11 H11B 0.81(2) .
C1 H1A 0.9900 .
C1 H1B 0.9900 .
C1 C2 1.5285(19) .
C2 H2A 0.9900 .
C2 H2B 0.9900 .
C2 C3 1.5273(18) .
C3 H3A 0.9900 .
C3 H3B 0.9900 .
C4 C5 1.4021(19) .
C4 C6 1.4031(18) 7_566
C5 C6 1.4065(18) .
C7 H7A 0.9900 .
C7 H7B 0.9900 .
C7 C8 1.5237(19) .
C8 H8C 0.9900 .
C8 H8D 0.9900 .
C8 C9 1.5246(18) .
C9 H9C 0.9900 .
C9 H9D 0.9900 .

loop_
_geom_hbond_atom_site_label_D
_geom_hbond_atom_site_label_H
_geom_hbond_atom_site_label_A
_geom_hbond_distance_DH
_geom_hbond_distance_HA
_geom_hbond_distance_DA
_geom_hbond_angle_DHA
_geom_hbond_site_symmetry_A
_geom_hbond_publ_flag
O10 H10A O2 0.80(2) 2.01(2) 2.8062(15) 172(2) 3_565 yes
O11 H11A O3 0.81(2) 2.01(2) 2.7957(16) 163(2) 4_565 yes
O8 H8A O9 0.82(2) 2.03(2) 2.8434(16) 171(2) 5_556 yes
O8 H8B O6 0.80(3) 2.13(3) 2.9020(16) 161(2) 3_435 yes
O4 H4 S3 0.85(2) 2.43(2) 2.9660(14) 121.8(17) . yes
O11 H11B O1 0.81(2) 2.03(2) 2.8283(16) 169(2) 4 yes
O10 H10B O8 0.77(2) 2.04(2) 2.7784(18) 160(2) 7_566 yes
O9 H9A O6 0.82(2) 2.06(2) 2.8564(16) 165(2) 7_556 yes
O9 H9B O5 0.81(3) 2.14(3) 2.9023(16) 158(2) 7_566 yes

loop_
_geom_torsion_atom_site_label_1
_geom_torsion_atom_site_label_2
_geom_torsion_atom_site_label_3
_geom_torsion_atom_site_label_4
_geom_torsion
_geom_torsion_site_symmetry_1
_geom_torsion_site_symmetry_4
S1 C1 C2 C3 -78.94(13) . .
S2 C4 C5 S3 1.29(16) . .
S2 C4 C5 C6 -177.45(10) . .
S3 C5 C6 O4 2.52(17) . .
S3 C5 C6 C4 -179.29(10) . 7_566
S3 C7 C8 C9 -178.96(9) . .
O1 S1 O2 Na1 -89.4(2) . 1_565
O1 S1 O3 Na1 -152.67(9) . .
O1 S1 C1 C2 56.56(11) . .
O2 S1 O1 Na2 -138.31(8) . 4_535
O2 S1 O3 Na1 -26.02(12) . .
O2 S1 C1 C2 -64.36(11) . .
O3 S1 O1 Na2 -11.90(10) . 4_535
O3 S1 O2 Na1 144.10(18) . 1_565
O3 S1 C1 C2 176.30(9) . .
O5 S4 O6 Na2 159.89(8) . 1_545
O5 S4 O7 Na2 67.97(11) . .
O5 S4 C9 C8 -53.23(11) . .
O6 S4 O7 Na2 -59.27(11) . .
O6 S4 C9 C8 66.07(11) . .
O7 S4 O6 Na2 -72.24(10) . 1_545
O7 S4 C9 C8 -174.41(9) . .
C1 S1 O1 Na2 103.91(9) . 4_535
C1 S1 O2 Na1 28.7(2) . 1_565
C1 S1 O3 Na1 90.31(11) . .
C1 C2 C3 S2 -167.42(9) . .
C3 S2 C4 C5 76.23(12) . .
C3 S2 C4 C6 -101.71(12) . 7_566
C4 S2 C3 C2 61.90(11) . .
C4 C5 C6 O4 -178.67(12) . .
C4 C5 C6 C4 -0.5(2) . 7_566
C5 S3 C7 C8 53.97(11) . .
C6 C4 C5 S3 179.22(10) 7_566 .
C6 C4 C5 C6 0.5(2) 7_566 .
C7 S3 C5 C4 70.85(12) . .
C7 S3 C5 C6 -110.36(11) . .
C7 C8 C9 S4 -179.65(9) . .
C9 S4 O6 Na2 43.71(10) . 1_545
C9 S4 O7 Na2 -174.62(9) . .
